data_7712089
loop_
_publ_author_name
'Nagata, Koichi'
'Hino, Ayako'
'Ube, Hitoshi'
'Sato, Hiroyasu'
'Shionoya, Mitsuhiko'

_publ_section_title
;
 Synthesis and molecular structural studies of racemic
 chiral-at-vanadium(V) complexes using an unsymmetric achiral phenolic
 bidentate ligand.
;
_journal_issue 11
_journal_name_full 'Dalton transactions (Cambridge, England : 2003)'
_journal_page_first 3295
_journal_page_last 3299
_journal_paper_doi 10.1039/d2dt03436k
_journal_volume 52
_journal_year 2023
_chemical_absolute_configuration ad
_chemical_formula_moiety 'C35 H48 Cl O3 V'
_chemical_formula_sum 'C35 H48 Cl O3 V'
_chemical_formula_weight 603.12
_space_group_crystal_system orthorhombic
_space_group_IT_number 26
_space_group_name_Hall 'P 2c -2'
_space_group_name_H-M_alt 'P m c 21'
_atom_sites_solution_hydrogens geom
_atom_sites_solution_primary dual
_audit_creation_date 2022-10-01
_audit_creation_method
;
Olex2 1.3
(compiled 2020.11.12 svn.r5f609507 for OlexSys, GUI svn.r6408)
;
_audit_update_record
;
2022-10-01 deposited with the CCDC.	2023-01-05 downloaded from the CCDC.
;
_cell_angle_alpha 90
_cell_angle_beta 90
_cell_angle_gamma 90
_cell_formula_units_Z 4
_cell_length_a 10.4288(2)
_cell_length_b 27.1835(4)
_cell_length_c 11.2290(2)
_cell_measurement_reflns_used 16652
_cell_measurement_temperature 123.15
_cell_measurement_theta_max 71.9060
_cell_measurement_theta_min 3.2280
_cell_volume 3183.32(10)
_computing_cell_refinement 'CrysAlisPro 1.171.43.40a (Rigaku OD, 2022)'
_computing_data_collection 'CrysAlisPro system (CCD 39.46e (release 04-06-2018))'
_computing_data_reduction 'CrysAlisPro 1.171.43.40a (Rigaku OD, 2022)'
_computing_molecular_graphics 'Olex2 1.3 (Dolomanov et al., 2009)'
_computing_publication_material 'Olex2 1.3 (Dolomanov et al., 2009)'
_computing_structure_refinement 'SHELXL 2018/3 (Sheldrick, 2015)'
_computing_structure_solution 'SHELXT 2018/2 (Sheldrick, 2018)'
_diffrn_ambient_temperature 123.15
_diffrn_detector 'Hybrid Pixel Array Detector'
_diffrn_detector_area_resol_mean 5.8140
_diffrn_measured_fraction_theta_full 1.000
_diffrn_measured_fraction_theta_max 0.998
_diffrn_measurement_details
;
List of Runs (angles in degrees, time in seconds):

  # Type    Start    End  Width  t~exp~   \w     \q     \k     \f   Frames
#--------------------------------------------------------------------------
  1  \w    -24.00   3.00   0.50    1.40    --    0.00  38.00 120.00   54
  2  \w    -39.00  27.00   0.50    1.40    --    0.00 -57.00 120.00  132
  3  \w     41.00  78.00   0.50    1.40    --    0.00  38.00 120.00   74
  4  \w    -49.00  27.00   0.50    1.40    --    0.00 -38.00-150.00  152
  5  \w    -26.00  87.00   0.50    1.40    --    0.00  38.00-150.00  226
  6  \w    142.00 181.00   0.50    5.59    --   95.70  45.00-120.00   78
  7  \w     70.00 129.00   0.50    5.59    --   95.70  45.00-120.00  118
  8  \w    116.00 142.00   0.50    5.59    --   95.70  82.00 120.00   52
  9  \w      9.00  69.00   0.50    5.59    --   95.70 -82.00 -90.00  120
 10  \w      6.00  96.00   0.50    5.59    --   95.70 -61.00 -90.00  180
 11  \w     51.00  93.00   0.50    5.59    --   95.70 -61.00-180.00   84
 12  \w      7.00 124.00   0.50    5.59    --   95.70 -61.00   0.00  234
 13  \w     72.00  98.00   0.50    5.59    --   95.70 -82.00-120.00   52
 14  \w     68.00  97.00   0.50    5.59    --   95.70 -61.00  90.00   58
 15  \w    104.00 185.00   0.50    5.59    --   95.70  61.00 -60.00  162
 16  \w     90.00 128.00   0.50    5.59    --   95.70 -82.00  60.00   76
 17  \w     82.00 109.00   0.50    5.59    --   95.70 -82.00  30.00   54
 18  \w     80.00 164.00   0.50    5.59    --   95.70  45.00 -30.00  168
 19  \w      7.00  41.00   0.50    5.59    --   95.70 -82.00  30.00   68
 20  \w     45.00 132.00   0.50    5.59    --   95.70 -82.00-180.00  174
 21  \w     68.00  95.00   0.50    5.59    --   95.70 -82.00 -60.00   54
 22  \w     76.00 110.00   0.50    5.59    --   95.70  82.00 120.00   68
 23  \w     80.00 109.00   0.50    5.59    --   95.70 -82.00 -90.00   58
 24  \w     32.00 132.00   0.50    5.59    --   95.70 -82.00   0.00  200
 25  \w     70.00 151.00   0.50    5.59    --   95.70  45.00  90.00  162
 26  \w     29.00 130.00   0.50    5.59    --   95.70 -82.00 120.00  202
 27  \w     76.00 177.00   0.50    5.59    --   95.70  45.00-150.00  202
;
_diffrn_measurement_device 'four-circle diffractometer'
_diffrn_measurement_device_type 'XtaLAB AFC12 (RINC): Kappa single'
_diffrn_measurement_method '\w scans'
_diffrn_orient_matrix_type 'CrysAlisPro convention (1999,Acta A55,543-557)'
_diffrn_orient_matrix_UB_11 0.0223410000
_diffrn_orient_matrix_UB_12 0.0293565000
_diffrn_orient_matrix_UB_13 -0.0547711000
_diffrn_orient_matrix_UB_21 0.0307334000
_diffrn_orient_matrix_UB_22 -0.1419921000
_diffrn_orient_matrix_UB_23 -0.0090234000
_diffrn_orient_matrix_UB_31 -0.1318803000
_diffrn_orient_matrix_UB_32 -0.0281186000
_diffrn_orient_matrix_UB_33 -0.0113688000
_diffrn_radiation_monochromator mirror
_diffrn_radiation_probe x-ray
_diffrn_radiation_type 'Cu K\a'
_diffrn_radiation_wavelength 1.54184
_diffrn_reflns_av_R_equivalents 0.0384
_diffrn_reflns_av_unetI/netI 0.0265
_diffrn_reflns_Laue_measured_fraction_full 1.000
_diffrn_reflns_Laue_measured_fraction_max 0.998
_diffrn_reflns_limit_h_max 12
_diffrn_reflns_limit_h_min -12
_diffrn_reflns_limit_k_max 32
_diffrn_reflns_limit_k_min -33
_diffrn_reflns_limit_l_max 11
_diffrn_reflns_limit_l_min -13
_diffrn_reflns_number 35727
_diffrn_reflns_point_group_measured_fraction_full 0.905
_diffrn_reflns_point_group_measured_fraction_max 0.894
_diffrn_reflns_theta_full 67.684
_diffrn_reflns_theta_max 72.100
_diffrn_reflns_theta_min 3.252
_diffrn_source 'Rotating-anode X-ray tube (dual wavelength)'
_diffrn_source_type 'Rigaku (Cu) X-ray DW Source'
_exptl_absorpt_coefficient_mu 3.623
_exptl_absorpt_correction_T_max 1.00000
_exptl_absorpt_correction_T_min 0.82235
_exptl_absorpt_correction_type multi-scan
_exptl_absorpt_process_details
;
CrysAlisPro 1.171.43.40a (Rigaku Oxford Diffraction, 2022)
Empirical absorption correction using spherical harmonics,
implemented in SCALE3 ABSPACK scaling algorithm.
;
_exptl_crystal_colour black
_exptl_crystal_colour_primary black
_exptl_crystal_density_diffrn 1.258
_exptl_crystal_description block
_exptl_crystal_F_000 1288
_exptl_crystal_size_max 0.18
_exptl_crystal_size_mid 0.14
_exptl_crystal_size_min 0.11
_refine_diff_density_max 0.550
_refine_diff_density_min -0.702
_refine_diff_density_rms 0.063
_refine_ls_abs_structure_details
;
 Flack x determined using 1918 quotients [(I+)-(I-)]/[(I+)+(I-)]
 (Parsons, Flack and Wagner, Acta Cryst. B69 (2013) 249-259).
;
_refine_ls_abs_structure_Flack 0.004(4)
_refine_ls_extinction_method none
_refine_ls_goodness_of_fit_ref 1.069
_refine_ls_hydrogen_treatment constr
_refine_ls_matrix_type full
_refine_ls_number_parameters 731
_refine_ls_number_reflns 5925
_refine_ls_number_restraints 1249
_refine_ls_restrained_S_all 1.018
_refine_ls_R_factor_all 0.0775
_refine_ls_R_factor_gt 0.0712
_refine_ls_shift/su_max 0.003
_refine_ls_shift/su_mean 0.000
_refine_ls_structure_factor_coef Fsqd
_refine_ls_weighting_details 'w=1/[\s^2^(Fo^2^)+(0.1059P)^2^+4.0451P] where P=(Fo^2^+2Fc^2^)/3'
_refine_ls_weighting_scheme calc
_refine_ls_wR_factor_gt 0.2037
_refine_ls_wR_factor_ref 0.2112
_reflns_Friedel_coverage 0.700
_reflns_Friedel_fraction_full 0.798
_reflns_Friedel_fraction_max 0.778
_reflns_number_gt 5329
_reflns_number_total 5925
_reflns_threshold_expression 'I > 2\s(I)'
_cod_data_source_file d2dt03436k2.cif
_cod_data_source_block vocll1_op
_cod_depositor_comments 'Adding full bibliography for 7712089--7712090.cif.'
_cod_database_code 7712089
_shelx_shelxl_version_number 2018/3
_chemical_oxdiff_formula 'C33 H50 Cl V Cl O3'
_shelx_space_group_comment
;
The symmetry employed for this shelxl refinement is uniquely defined
by the following loop, which should always be used as a source of
symmetry information in preference to the above space-group names.
They are only intended as comments.
;
_shelx_estimated_absorpt_t_max 0.691
_shelx_estimated_absorpt_t_min 0.562
_olex2_refinement_description
;
1. Twinned data refinement
 Scales: 0.50787
 0.49213
2. Restrained distances
 C27-C28
 1.54 with sigma of 0.01
 C20-C19 \\sim C19-C18 \\sim C18-C20
 with sigma of 0.01
 C52-C53 \\sim C52-C55 \\sim C52-C54
 with sigma of 0.01
 C20-C17 \\sim C18-C17 \\sim C19-C17
 with sigma of 0.01
3. Uiso/Uaniso restraints and constraints
All non-hydrogen atoms have similar U: within 2A with sigma of 0.01 and sigma
for terminal atoms of 0.02 within 2A
4. Rigid body (RIGU) restrains
 All non-hydrogen atoms
 with sigma for 1-2 distances of 0.004 and sigma for 1-3 distances of 0.004
5. Others
 Fixed Sof: C68(0.5) H68A(0.5) H68B(0.5) H68C(0.5) C67(0.5) H67A(0.5)
 H67B(0.5) H67C(0.5) H33A(0.5) H33B(0.5) H33C(0.5) H32A(0.5) H32B(0.5)
 H32C(0.5) V2(0.5) Cl1(0.5) O5(0.5) O6(0.5) O4(0.5) C36(0.5) C37(0.5) C38(0.5)
 H38(0.5) C39(0.5) C40(0.5) H40(0.5) C41(0.5) C70(0.5) H70A(0.5) H70B(0.5)
 C61(0.5) C60(0.5) H60(0.5) C59(0.5) C58(0.5) H58(0.5) C57(0.5) C56(0.5)
 C52(0.5) C66(0.5) C62(0.5) C64(0.5) H64A(0.5) H64B(0.5) H64C(0.5) C63(0.5)
 H63A(0.5) H63B(0.5) H63C(0.5) C65(0.5) H65A(0.5) H65B(0.5) H65C(0.5) V1(0.5)
 Cl2(0.5) O3(0.5) O2(0.5) O1(0.5) C21(0.5) C22(0.5) C23(0.5) H23(0.5) C24(0.5)
 C25(0.5) H25(0.5) C26(0.5) C35(0.5) H35A(0.5) H35B(0.5) C6(0.5) C5(0.5)
 H5(0.5) C4(0.5) C3(0.5) H3(0.5) C2(0.5) C1(0.5) C27(0.5) C29(0.5) H29A(0.5)
 H29B(0.5) H29C(0.5) C30(0.5) H30A(0.5) H30B(0.5) H30C(0.5) C28(0.5) H28A(0.5)
 H28B(0.5) H28C(0.5) C17(0.5) C34(0.5) H34A(0.5) H34B(0.5) H34C(0.5) C7(0.5)
 C16(0.5) H16A(0.5) H16B(0.5) C15(0.5) H15(0.5) C10(0.5) H10A(0.5) H10B(0.5)
 C14(0.5) H14A(0.5) H14B(0.5) C9(0.5) H9A(0.5) H9B(0.5) C13(0.5) H13(0.5)
 C12(0.5) H12A(0.5) H12B(0.5) C8(0.5) H8A(0.5) H8B(0.5) C11(0.5) H11(0.5)
 C50(0.5) H50(0.5) C44(0.5) H44A(0.5) H44B(0.5) C48(0.5) H48(0.5) C49(0.5)
 H49A(0.5) H49B(0.5) C47(0.5) H47A(0.5) H47B(0.5) C51(0.5) H51A(0.5) H51B(0.5)
 C46(0.5) H46(0.5) C43(0.5) H43A(0.5) H43B(0.5) C45(0.5) H45A(0.5) H45B(0.5)
 C42(0.5) C54(0.5) H54A(0.5) H54B(0.5) H54C(0.5) C19(0.5) H19A(0.5) H19B(0.5)
 H19C(0.5) C18(0.5) H18A(0.5) H18B(0.5) H18C(0.5) C55(0.5) H55A(0.5) H55B(0.5)
 H55C(0.5) C53(0.5) H53A(0.5) H53B(0.5) H53C(0.5) C20(0.5) H20A(0.5) H20B(0.5)
 H20C(0.5) C69(0.5) H69A(0.5) H69B(0.5) H69C(0.5)
6.a Ternary CH refined with riding coordinates:
 C15(H15), C13(H13), C11(H11), C50(H50), C48(H48), C46(H46)
6.b Secondary CH2 refined with riding coordinates:
 C70(H70A,H70B), C35(H35A,H35B), C16(H16A,H16B), C10(H10A,H10B), C14(H14A,
 H14B), C9(H9A,H9B), C12(H12A,H12B), C8(H8A,H8B), C44(H44A,H44B), C49(H49A,
 H49B), C47(H47A,H47B), C51(H51A,H51B), C43(H43A,H43B), C45(H45A,H45B)
6.c Aromatic/amide H refined with riding coordinates:
 C38(H38), C40(H40), C60(H60), C58(H58), C23(H23), C25(H25), C5(H5), C3(H3)
6.d Idealised Me refined as rotating group:
 C68(H68A,H68B,H68C), C67(H67A,H67B,H67C), C33(H33A,H33B,H33C), C32(H32A,H32B,
 H32C), C64(H64A,H64B,H64C), C63(H63A,H63B,H63C), C65(H65A,H65B,H65C), C29(H29A,
 H29B,H29C), C30(H30A,H30B,H30C), C28(H28A,H28B,H28C), C34(H34A,H34B,H34C),
 C54(H54A,H54B,H54C), C19(H19A,H19B,H19C), C18(H18A,H18B,H18C), C55(H55A,H55B,
 H55C), C53(H53A,H53B,H53C), C20(H20A,H20B,H20C), C69(H69A,H69B,H69C)
;
_olex2_submission_special_instructions 'No special instructions were received'
_oxdiff_exptl_absorpt_empirical_details
;
Empirical correction (ABSPACK) includes:
- Absorption correction using spherical harmonics
- Frame scaling
- Detector area scaling
;
_oxdiff_exptl_absorpt_empirical_full_max 2.111
_oxdiff_exptl_absorpt_empirical_full_min 0.597

loop_
_space_group_symop_operation_xyz
'x, y, z'
'-x, -y, z+1/2'
'x, -y, z+1/2'
'-x, y, z'

loop_
_atom_site_label
_atom_site_type_symbol
_atom_site_fract_x
_atom_site_fract_y
_atom_site_fract_z
_atom_site_U_iso_or_equiv
_atom_site_adp_type
_atom_site_occupancy
_atom_site_site_symmetry_order
_atom_site_calc_flag
_atom_site_refinement_flags_posn
_atom_site_refinement_flags_adp
_atom_site_refinement_flags_occupancy
_atom_site_disorder_assembly
_atom_site_disorder_group
C68 C 0.525(3) 0.6576(8) 0.0750(19) 0.098(8) Uani 0.5 1 d . U P A -2
H68A H 0.442360 0.649852 0.038726 0.147 Uiso 0.5 1 calc R U P A -2
H68B H 0.568003 0.627086 0.099202 0.147 Uiso 0.5 1 calc R U P A -2
H68C H 0.579143 0.674979 0.016974 0.147 Uiso 0.5 1 calc R U P A -2
C67 C 0.4677(19) 0.7397(6) 0.164(2) 0.111(8) Uani 0.5 1 d . U P A -2
H67A H 0.495491 0.752111 0.086570 0.166 Uiso 0.5 1 calc R U P A -2
H67B H 0.507597 0.759273 0.227582 0.166 Uiso 0.5 1 calc R U P A -2
H67C H 0.374158 0.742266 0.170506 0.166 Uiso 0.5 1 calc R U P A -2
C33 C 1.000000 0.8493(4) 0.9384(10) 0.069(3) Uani 1 2 d S TU P . .
H33A H 0.917257 0.846665 0.979293 0.104 Uiso 0.5 1 calc R U P B -1
H33B H 1.013945 0.883396 0.913406 0.104 Uiso 0.5 1 calc R U P B -1
H33C H 1.068798 0.839220 0.992648 0.104 Uiso 0.5 1 calc R U P B -1
C32 C 1.000000 0.7648(4) 0.8825(14) 0.104(5) Uani 1 2 d S TU P . .
H32A H 0.918034 0.759588 0.923315 0.155 Uiso 0.5 1 calc R U P C -1
H32B H 1.070106 0.763026 0.940484 0.155 Uiso 0.5 1 calc R U P C -1
H32C H 1.011860 0.739271 0.821832 0.155 Uiso 0.5 1 calc R U P C -1
V2 V 1.0835(2) 0.63390(8) 0.5248(2) 0.0382(5) Uani 0.5 1 d . U P A -2
Cl1 Cl 1.1919(10) 0.5848(4) 0.4057(10) 0.056(2) Uani 0.5 1 d . . P A -2
O5 O 0.987(2) 0.6013(2) 0.6249(7) 0.032(3) Uani 0.5 1 d . U P A -2
O6 O 0.9817(15) 0.6702(2) 0.4354(7) 0.032(3) Uani 0.5 1 d . U P A -2
O4 O 1.1822(9) 0.6677(4) 0.5971(10) 0.053(3) Uani 0.5 1 d . U P A -2
C36 C 0.8635(12) 0.5840(4) 0.6502(10) 0.030(2) Uani 0.5 1 d . U P A -2
C37 C 0.8310(11) 0.5750(4) 0.7627(10) 0.031(2) Uani 0.5 1 d . U P A -2
C38 C 0.7016(12) 0.5575(4) 0.7792(11) 0.035(2) Uani 0.5 1 d . U P A -2
H38 H 0.674203 0.548220 0.856635 0.042 Uiso 0.5 1 calc R U P A -2
C39 C 0.6134(15) 0.5538(5) 0.6820(12) 0.040(2) Uani 0.5 1 d . U P A -2
C40 C 0.6620(14) 0.5657(4) 0.5679(11) 0.035(2) Uani 0.5 1 d . U P A -2
H40 H 0.604652 0.564630 0.502229 0.042 Uiso 0.5 1 calc R U P A -2
C41 C 0.7828(12) 0.5783(5) 0.5471(11) 0.035(2) Uani 0.5 1 d . U P A -2
C70 C 0.830(3) 0.5839(12) 0.421(3) 0.027(4) Uani 0.5 1 d . U P A -2
H70A H 0.791902 0.557642 0.370996 0.033 Uiso 0.5 1 calc R U P A -2
H70B H 0.924086 0.580043 0.419291 0.033 Uiso 0.5 1 calc R U P A -2
C61 C 0.7928(12) 0.6353(4) 0.3684(11) 0.032(2) Uani 0.5 1 d . U P A -2
C60 C 0.6806(12) 0.6389(4) 0.3024(12) 0.034(2) Uani 0.5 1 d . U P A -2
H60 H 0.626490 0.611047 0.294126 0.041 Uiso 0.5 1 calc R U P A -2
C59 C 0.6450(17) 0.6856(5) 0.2453(16) 0.045(3) Uani 0.5 1 d . U P A -2
C58 C 0.7297(13) 0.7228(4) 0.2577(12) 0.038(2) Uani 0.5 1 d . U P A -2
H58 H 0.708332 0.752794 0.219157 0.046 Uiso 0.5 1 calc R U P A -2
C57 C 0.8437(12) 0.7221(4) 0.3199(12) 0.034(2) Uani 0.5 1 d . U P A -2
C56 C 0.8715(12) 0.6757(4) 0.3744(11) 0.034(2) Uani 0.5 1 d . U P A -2
C52 C 0.4752(13) 0.5367(4) 0.7064(11) 0.047(3) Uani 0.5 1 d D U P A -2
C66 C 0.506(5) 0.6881(4) 0.1768(16) 0.065(3) Uani 0.5 1 d . U P A -2
C62 C 0.9364(14) 0.7661(5) 0.3264(14) 0.039(3) Uani 0.5 1 d . U P A -2
C64 C 0.9608(14) 0.7805(5) 0.4566(12) 0.050(4) Uani 0.5 1 d . U P A -2
H64A H 0.878631 0.785112 0.497407 0.075 Uiso 0.5 1 calc R U P A -2
H64B H 1.010043 0.811138 0.459377 0.075 Uiso 0.5 1 calc R U P A -2
H64C H 1.009320 0.754261 0.496156 0.075 Uiso 0.5 1 calc R U P A -2
C63 C 1.0658(14) 0.7501(6) 0.2638(17) 0.056(4) Uani 0.5 1 d . U P A -2
H63A H 1.097483 0.719719 0.300411 0.083 Uiso 0.5 1 calc R U P A -2
H63B H 1.129840 0.776171 0.273346 0.083 Uiso 0.5 1 calc R U P A -2
H63C H 1.050105 0.744466 0.178812 0.083 Uiso 0.5 1 calc R U P A -2
C65 C 0.8790(15) 0.8103(4) 0.2619(15) 0.051(3) Uani 0.5 1 d . U P A -2
H65A H 0.849817 0.800264 0.182586 0.077 Uiso 0.5 1 calc R U P A -2
H65B H 0.944276 0.836082 0.253980 0.077 Uiso 0.5 1 calc R U P A -2
H65C H 0.806193 0.823067 0.307577 0.077 Uiso 0.5 1 calc R U P A -2
V1 V 0.4323(2) 0.86632(8) 0.4785(2) 0.0422(6) Uani 0.5 1 d . U P D -1
Cl2 Cl 0.3199(11) 0.9149(4) 0.5904(11) 0.066(3) Uani 0.5 1 d . . P D -1
O3 O 0.5307(9) 0.8271(3) 0.5608(8) 0.047(3) Uani 0.5 1 d . U P D -1
O2 O 0.5260(11) 0.8994(3) 0.3742(8) 0.046(3) Uani 0.5 1 d . U P D -1
O1 O 0.3357(10) 0.8328(3) 0.4065(10) 0.052(3) Uani 0.5 1 d . U P D -1
C21 C 0.6411(14) 0.8240(4) 0.6254(13) 0.043(2) Uani 0.5 1 d . U P D -1
C22 C 0.6719(13) 0.7798(4) 0.6807(12) 0.039(2) Uani 0.5 1 d . U P D -1
C23 C 0.7893(13) 0.7769(4) 0.7459(12) 0.041(2) Uani 0.5 1 d . U P D -1
H23 H 0.809699 0.747225 0.786416 0.049 Uiso 0.5 1 calc R U P D -1
C24 C 0.877(3) 0.8174(7) 0.752(3) 0.044(3) Uani 0.5 1 d . U P D -1
C25 C 0.8369(14) 0.8602(5) 0.7018(13) 0.043(3) Uani 0.5 1 d . U P D -1
H25 H 0.889739 0.888345 0.712281 0.051 Uiso 0.5 1 calc R U P D -1
C26 C 0.7274(14) 0.8662(4) 0.6377(13) 0.041(2) Uani 0.5 1 d . U P D -1
C35 C 0.670(4) 0.9204(14) 0.600(4) 0.038(4) Uani 0.5 1 d . U P D -1
H35A H 0.706064 0.947242 0.649666 0.046 Uiso 0.5 1 calc R U P D -1
H35B H 0.575371 0.921434 0.602903 0.046 Uiso 0.5 1 calc R U P D -1
C6 C 0.7289(14) 0.9218(4) 0.4543(12) 0.037(2) Uani 0.5 1 d . U P D -1
C5 C 0.8608(14) 0.9394(4) 0.4326(13) 0.040(2) Uani 0.5 1 d . U P D -1
H5 H 0.918910 0.944156 0.496762 0.049 Uiso 0.5 1 calc R U P D -1
C4 C 0.8985(18) 0.9489(5) 0.3134(16) 0.047(3) Uani 0.5 1 d . U P D -1
C3 C 0.8130(13) 0.9419(4) 0.2294(13) 0.041(2) Uani 0.5 1 d . U P D -1
H3 H 0.842053 0.948269 0.150704 0.049 Uiso 0.5 1 calc R U P D -1
C2 C 0.6925(13) 0.9272(4) 0.2376(12) 0.038(2) Uani 0.5 1 d . U P D -1
C1 C 0.6466(15) 0.9148(4) 0.3607(13) 0.042(2) Uani 0.5 1 d . U P D -1
C27 C 0.5786(14) 0.7356(5) 0.6763(13) 0.044(3) Uani 0.5 1 d D U P D -1
C29 C 0.4558(14) 0.7475(5) 0.7400(16) 0.053(4) Uani 0.5 1 d . U P D -1
H29A H 0.473622 0.753109 0.824649 0.080 Uiso 0.5 1 calc R U P D -1
H29B H 0.395801 0.720018 0.731534 0.080 Uiso 0.5 1 calc R U P D -1
H29C H 0.417861 0.777273 0.705454 0.080 Uiso 0.5 1 calc R U P D -1
C30 C 0.6405(15) 0.6897(5) 0.7371(13) 0.048(3) Uani 0.5 1 d . U P D -1
H30A H 0.722567 0.682272 0.698598 0.073 Uiso 0.5 1 calc R U P D -1
H30B H 0.582846 0.661436 0.729068 0.073 Uiso 0.5 1 calc R U P D -1
H30C H 0.654862 0.696637 0.821676 0.073 Uiso 0.5 1 calc R U P D -1
C28 C 0.5500(14) 0.7196(5) 0.5481(12) 0.049(3) Uani 0.5 1 d D U P D -1
H28A H 0.508441 0.746679 0.505260 0.074 Uiso 0.5 1 calc R U P D -1
H28B H 0.492848 0.690976 0.549055 0.074 Uiso 0.5 1 calc R U P D -1
H28C H 0.630292 0.710912 0.507973 0.074 Uiso 0.5 1 calc R U P D -1
C17 C 1.0383(16) 0.9645(5) 0.2966(12) 0.067(4) Uani 0.5 1 d D U P D -1
C31 C 1.000000 0.8144(3) 0.8243(9) 0.047(2) Uani 1 2 d S TU P . .
C34 C 1.117(3) 0.8340(9) 0.755(3) 0.072(7) Uani 0.5 1 d . U P D -1
H34A H 1.090599 0.861810 0.704697 0.109 Uiso 0.5 1 calc R U P D -1
H34B H 1.151754 0.807816 0.704033 0.109 Uiso 0.5 1 calc R U P D -1
H34C H 1.183148 0.844921 0.810771 0.109 Uiso 0.5 1 calc R U P D -1
C7 C 0.6005(14) 0.9206(4) 0.1326(13) 0.041(2) Uani 0.5 1 d . U P D -1
C16 C 0.5341(14) 0.8758(5) -0.1066(13) 0.050(3) Uani 0.5 1 d . U P D -1
H16A H 0.471891 0.873494 -0.172945 0.060 Uiso 0.5 1 calc R U P D -1
H16B H 0.605503 0.852736 -0.122769 0.060 Uiso 0.5 1 calc R U P D -1
C15 C 0.5873(14) 0.9304(5) -0.0964(14) 0.047(3) Uani 0.5 1 d . U P D -1
H15 H 0.635773 0.940133 -0.169503 0.057 Uiso 0.5 1 calc R U P D -1
C10 C 0.6719(15) 0.9338(5) 0.0156(13) 0.045(3) Uani 0.5 1 d . U P D -1
H10A H 0.705748 0.967724 0.022267 0.054 Uiso 0.5 1 calc R U P D -1
H10B H 0.745938 0.911362 0.006205 0.054 Uiso 0.5 1 calc R U P D -1
C14 C 0.4645(12) 0.9614(4) -0.0812(12) 0.044(3) Uani 0.5 1 d . U P D -1
H14A H 0.487961 0.996729 -0.079828 0.053 Uiso 0.5 1 calc R U P D -1
H14B H 0.407770 0.955968 -0.150672 0.053 Uiso 0.5 1 calc R U P D -1
C9 C 0.482(2) 0.9537(3) 0.1412(10) 0.038(3) Uani 0.5 1 d . U P D -1
H9A H 0.509942 0.988316 0.149061 0.046 Uiso 0.5 1 calc R U P D -1
H9B H 0.433282 0.944938 0.213847 0.046 Uiso 0.5 1 calc R U P D -1
C13 C 0.3920(18) 0.9491(5) 0.0313(15) 0.049(3) Uani 0.5 1 d . U P D -1
H13 H 0.316732 0.971562 0.040452 0.059 Uiso 0.5 1 calc R U P D -1
C12 C 0.3482(14) 0.8972(4) 0.0273(14) 0.047(3) Uani 0.5 1 d . U P D -1
H12A H 0.289547 0.892541 -0.041058 0.056 Uiso 0.5 1 calc R U P D -1
H12B H 0.300603 0.889310 0.101151 0.056 Uiso 0.5 1 calc R U P D -1
C8 C 0.5585(15) 0.8684(5) 0.1196(16) 0.049(3) Uani 0.5 1 d . U P D -1
H8A H 0.515574 0.857714 0.193789 0.059 Uiso 0.5 1 calc R U P D -1
H8B H 0.634744 0.847278 0.107502 0.059 Uiso 0.5 1 calc R U P D -1
C11 C 0.4666(13) 0.8618(4) 0.0147(12) 0.044(3) Uani 0.5 1 d . U P D -1
H11 H 0.436361 0.826922 0.011414 0.053 Uiso 0.5 1 calc R U P D -1
C50 C 0.9424(14) 0.5705(6) 1.0959(13) 0.049(3) Uani 0.5 1 d . U P A -2
H50 H 0.894398 0.561010 1.169547 0.059 Uiso 0.5 1 calc R U P A -2
C44 C 1.0325(12) 0.5436(5) 0.8574(11) 0.048(3) Uani 0.5 1 d . U P A -2
H44A H 1.001675 0.509238 0.853723 0.057 Uiso 0.5 1 calc R U P A -2
H44B H 1.079323 0.551086 0.782855 0.057 Uiso 0.5 1 calc R U P A -2
C48 C 1.1219(19) 0.5508(7) 0.9665(16) 0.049(3) Uani 0.5 1 d . U P A -2
H48 H 1.199000 0.529326 0.956011 0.058 Uiso 0.5 1 calc R U P A -2
C49 C 1.0491(14) 0.5338(6) 1.0799(13) 0.053(3) Uani 0.5 1 d . U P A -2
H49A H 1.014228 0.500246 1.069170 0.063 Uiso 0.5 1 calc R U P A -2
H49B H 1.106783 0.533922 1.149911 0.063 Uiso 0.5 1 calc R U P A -2
C47 C 1.1686(15) 0.6064(5) 0.9789(15) 0.053(3) Uani 0.5 1 d . U P A -2
H47A H 1.230219 0.609427 1.045652 0.064 Uiso 0.5 1 calc R U P A -2
H47B H 1.212073 0.617032 0.904858 0.064 Uiso 0.5 1 calc R U P A -2
C51 C 0.975(2) 0.6230(5) 1.1065(13) 0.056(4) Uani 0.5 1 d . U P A -2
H51A H 1.023577 0.628788 1.181241 0.067 Uiso 0.5 1 calc R U P A -2
H51B H 0.896284 0.643093 1.108714 0.067 Uiso 0.5 1 calc R U P A -2
C46 C 1.0560(15) 0.6375(5) 1.0013(12) 0.052(3) Uani 0.5 1 d . U P A -2
H46 H 1.084693 0.672367 1.011485 0.062 Uiso 0.5 1 calc R U P A -2
C43 C 0.9647(11) 0.6341(3) 0.8882(11) 0.033(3) Uani 0.5 1 d . U P A -2
H43A H 0.890440 0.656362 0.898601 0.040 Uiso 0.5 1 calc R U P A -2
H43B H 1.012071 0.644468 0.816010 0.040 Uiso 0.5 1 calc R U P A -2
C45 C 0.8494(17) 0.5647(6) 0.9897(14) 0.044(3) Uani 0.5 1 d . U P A -2
H45A H 0.820613 0.530107 0.984053 0.052 Uiso 0.5 1 calc R U P A -2
H45B H 0.773003 0.585675 1.002408 0.052 Uiso 0.5 1 calc R U P A -2
C42 C 0.9167(13) 0.5798(4) 0.8730(12) 0.037(2) Uani 0.5 1 d . U P A -2
C54 C 0.5284(17) 0.4848(5) 0.730(2) 0.083(6) Uani 0.5 1 d D U P A -2
H54A H 0.568142 0.472044 0.657028 0.125 Uiso 0.5 1 calc R U P A -2
H54B H 0.458254 0.462958 0.754043 0.125 Uiso 0.5 1 calc R U P A -2
H54C H 0.592666 0.486232 0.793458 0.125 Uiso 0.5 1 calc R U P A -2
C19 C 1.1242(18) 0.9242(7) 0.3176(18) 0.091(6) Uani 0.5 1 d D U P D -1
H19A H 1.149633 0.923913 0.401651 0.136 Uiso 0.5 1 calc R U P D -1
H19B H 1.200599 0.927967 0.267582 0.136 Uiso 0.5 1 calc R U P D -1
H19C H 1.081170 0.893202 0.298011 0.136 Uiso 0.5 1 calc R U P D -1
C18 C 1.0572(18) 0.9815(7) 0.1746(15) 0.104(6) Uani 0.5 1 d D U P D -1
H18A H 0.995512 0.965198 0.121971 0.156 Uiso 0.5 1 calc R U P D -1
H18B H 1.144600 0.973641 0.148832 0.156 Uiso 0.5 1 calc R U P D -1
H18C H 1.044226 1.017219 0.171013 0.156 Uiso 0.5 1 calc R U P D -1
C55 C 0.3797(19) 0.5514(8) 0.608(2) 0.086(6) Uani 0.5 1 d D U P A -2
H55A H 0.404180 0.583323 0.574799 0.128 Uiso 0.5 1 calc R U P A -2
H55B H 0.293218 0.553575 0.641917 0.128 Uiso 0.5 1 calc R U P A -2
H55C H 0.380725 0.526463 0.544970 0.128 Uiso 0.5 1 calc R U P A -2
C53 C 0.416(2) 0.5652(8) 0.813(2) 0.109(7) Uani 0.5 1 d D U P A -2
H53A H 0.463804 0.557082 0.886039 0.164 Uiso 0.5 1 calc R U P A -2
H53B H 0.326310 0.555748 0.822837 0.164 Uiso 0.5 1 calc R U P A -2
H53C H 0.422053 0.600626 0.798311 0.164 Uiso 0.5 1 calc R U P A -2
C20 C 1.075(2) 1.0051(8) 0.376(2) 0.141(8) Uani 0.5 1 d D U P D -1
H20A H 1.009443 1.030980 0.371543 0.212 Uiso 0.5 1 calc R U P D -1
H20B H 1.157642 1.018401 0.350571 0.212 Uiso 0.5 1 calc R U P D -1
H20C H 1.081052 0.992918 0.457557 0.212 Uiso 0.5 1 calc R U P D -1
C69 C 0.400(2) 0.6693(8) 0.253(2) 0.080(5) Uani 0.5 1 d . U P A -2
H69A H 0.317652 0.679513 0.219068 0.121 Uiso 0.5 1 calc R U P A -2
H69B H 0.408882 0.682546 0.333429 0.121 Uiso 0.5 1 calc R U P A -2
H69C H 0.404000 0.633251 0.255648 0.121 Uiso 0.5 1 calc R U P A -2

loop_
_atom_site_aniso_label
_atom_site_aniso_U_11
_atom_site_aniso_U_22
_atom_site_aniso_U_33
_atom_site_aniso_U_23
_atom_site_aniso_U_13
_atom_site_aniso_U_12
C68 0.09(2) 0.104(11) 0.100(12) -0.027(9) -0.020(11) 0.018(12)
C67 0.093(15) 0.048(7) 0.192(19) -0.016(9) -0.090(13) 0.008(7)
C33 0.119(10) 0.058(6) 0.030(5) -0.010(4) 0.000 0.000
C32 0.208(16) 0.044(6) 0.058(8) 0.014(5) 0.000 0.000
V2 0.0516(11) 0.0322(10) 0.0308(13) 0.0039(9) -0.0016(10) 0.0028(8)
Cl1 0.068(4) 0.059(3) 0.042(3) 0.000(3) 0.016(2) 0.006(3)
O5 0.052(7) 0.027(3) 0.018(3) 0.006(2) 0.000(5) 0.003(4)
O6 0.046(7) 0.022(3) 0.028(3) 0.003(2) 0.003(4) 0.005(4)
O4 0.051(5) 0.066(6) 0.041(6) 0.012(5) -0.008(4) -0.001(4)
C36 0.050(5) 0.024(4) 0.017(4) 0.004(3) -0.004(4) 0.006(4)
C37 0.053(5) 0.024(4) 0.016(4) 0.000(4) 0.001(4) -0.001(4)
C38 0.052(5) 0.034(5) 0.019(5) 0.000(4) 0.002(4) -0.005(4)
C39 0.055(5) 0.048(5) 0.017(5) 0.011(4) 0.004(4) -0.004(5)
C40 0.061(5) 0.030(5) 0.014(5) 0.004(4) -0.001(4) -0.008(5)
C41 0.054(5) 0.036(5) 0.016(4) 0.005(4) -0.002(4) 0.007(4)
C70 0.037(7) 0.026(6) 0.019(7) 0.005(5) -0.004(6) 0.012(6)
C61 0.053(5) 0.022(4) 0.021(5) 0.001(3) 0.001(4) 0.001(4)
C60 0.057(5) 0.018(4) 0.026(5) 0.006(4) -0.008(4) 0.006(4)
C59 0.070(7) 0.030(5) 0.036(6) 0.009(5) -0.012(5) 0.006(5)
C58 0.068(6) 0.020(4) 0.027(5) 0.005(4) -0.002(5) 0.005(4)
C57 0.055(5) 0.024(4) 0.022(5) 0.005(4) 0.006(4) 0.004(4)
C56 0.051(5) 0.030(4) 0.021(5) 0.011(4) -0.001(4) 0.003(4)
C52 0.058(8) 0.046(5) 0.036(5) 0.015(4) 0.004(5) -0.008(5)
C66 0.081(8) 0.046(5) 0.067(7) 0.000(5) -0.030(8) 0.012(8)
C62 0.061(6) 0.028(5) 0.028(6) 0.003(5) 0.008(5) -0.001(4)
C64 0.077(11) 0.044(6) 0.028(6) -0.003(5) 0.001(5) -0.003(5)
C63 0.062(7) 0.052(8) 0.053(10) 0.011(8) 0.017(7) 0.014(6)
C65 0.071(8) 0.028(5) 0.054(8) -0.002(6) 0.006(7) 0.013(5)
V1 0.0651(12) 0.0332(11) 0.0283(13) 0.0065(9) -0.0052(10) 0.0039(9)
Cl2 0.088(5) 0.054(5) 0.056(4) 0.001(3) 0.022(4) 0.017(4)
O3 0.070(7) 0.034(3) 0.037(4) 0.004(3) -0.007(4) 0.006(3)
O2 0.068(7) 0.041(4) 0.030(4) -0.005(3) -0.007(4) 0.003(4)
O1 0.077(6) 0.024(4) 0.054(7) 0.010(4) -0.015(5) -0.004(4)
C21 0.066(5) 0.033(4) 0.029(5) -0.008(4) -0.001(5) 0.011(4)
C22 0.070(5) 0.027(4) 0.021(5) -0.006(4) 0.001(4) 0.007(4)
C23 0.065(5) 0.032(5) 0.025(5) -0.001(4) 0.003(5) 0.012(4)
C24 0.072(6) 0.033(6) 0.027(6) -0.006(5) 0.000(5) 0.010(5)
C25 0.068(6) 0.035(5) 0.025(5) -0.001(4) -0.002(5) 0.008(5)
C26 0.070(6) 0.028(4) 0.026(5) 0.000(4) 0.001(5) 0.008(4)
C35 0.070(9) 0.016(6) 0.029(7) 0.007(6) 0.012(6) 0.013(6)
C6 0.071(5) 0.013(4) 0.026(5) 0.002(4) -0.001(4) 0.002(4)
C5 0.062(5) 0.018(4) 0.042(6) 0.001(4) -0.010(5) 0.002(4)
C4 0.067(7) 0.024(5) 0.049(6) 0.003(5) -0.005(5) -0.005(5)
C3 0.067(5) 0.015(4) 0.041(6) 0.006(4) -0.004(5) 0.010(4)
C2 0.068(5) 0.017(4) 0.029(5) -0.002(4) -0.004(4) 0.012(4)
C1 0.066(5) 0.025(5) 0.034(5) 0.002(4) -0.004(4) 0.006(4)
C27 0.067(6) 0.031(5) 0.034(6) 0.006(5) 0.008(5) 0.004(4)
C29 0.076(9) 0.028(6) 0.056(9) 0.000(6) 0.011(7) 0.006(5)
C30 0.076(8) 0.036(6) 0.033(7) 0.011(5) -0.004(6) -0.002(6)
C28 0.070(7) 0.030(6) 0.048(7) 0.001(5) -0.007(6) 0.000(5)
C17 0.076(9) 0.057(7) 0.067(8) 0.013(6) -0.007(6) -0.018(6)
C31 0.083(5) 0.037(4) 0.020(4) 0.006(3) 0.000 0.000
C34 0.085(10) 0.095(17) 0.037(9) 0.007(13) -0.004(8) -0.027(14)
C7 0.068(5) 0.025(4) 0.030(5) -0.002(4) -0.001(4) 0.007(4)
C16 0.081(9) 0.045(5) 0.023(5) -0.010(4) -0.009(5) 0.014(5)
C15 0.077(6) 0.038(5) 0.028(5) -0.006(4) -0.005(5) 0.011(5)
C10 0.071(7) 0.037(6) 0.026(5) -0.010(5) 0.001(5) 0.010(5)
C14 0.078(8) 0.023(4) 0.031(5) 0.004(4) -0.003(5) 0.007(4)
C9 0.073(9) 0.015(3) 0.027(4) 0.007(3) 0.004(5) 0.007(5)
C13 0.083(7) 0.029(5) 0.036(6) 0.004(5) 0.001(5) 0.007(5)
C12 0.075(7) 0.031(5) 0.035(6) 0.002(5) -0.009(5) -0.001(5)
C8 0.071(6) 0.034(5) 0.043(6) -0.003(5) -0.015(5) 0.008(4)
C11 0.077(7) 0.025(4) 0.029(5) -0.002(4) -0.014(5) 0.008(4)
C50 0.079(6) 0.058(6) 0.010(4) -0.002(5) -0.010(4) 0.005(5)
C44 0.066(8) 0.053(6) 0.024(5) -0.014(5) -0.013(4) 0.006(5)
C48 0.070(7) 0.053(6) 0.023(6) -0.007(5) -0.015(5) 0.005(5)
C49 0.077(7) 0.058(6) 0.023(5) 0.000(5) -0.010(5) 0.007(5)
C47 0.072(6) 0.057(6) 0.030(6) -0.011(5) -0.016(5) -0.004(5)
C51 0.084(10) 0.057(5) 0.026(5) -0.012(5) -0.011(6) 0.003(6)
C46 0.081(6) 0.050(5) 0.024(6) -0.018(4) -0.020(5) -0.003(4)
C43 0.061(7) 0.021(4) 0.017(5) -0.009(3) -0.007(4) -0.002(4)
C45 0.067(7) 0.046(7) 0.018(6) 0.009(5) -0.008(5) 0.007(5)
C42 0.061(5) 0.032(4) 0.017(4) -0.001(4) -0.013(4) 0.001(4)
C54 0.068(16) 0.050(6) 0.131(14) 0.019(8) -0.001(9) 0.007(6)
C19 0.061(9) 0.102(13) 0.109(15) 0.045(12) -0.006(10) -0.006(9)
C18 0.080(10) 0.157(17) 0.074(10) 0.042(10) -0.002(8) -0.049(11)
C55 0.072(10) 0.096(13) 0.089(13) 0.027(12) -0.012(10) -0.019(9)
C53 0.107(13) 0.112(14) 0.110(13) -0.042(12) 0.033(11) -0.022(11)
C20 0.143(16) 0.155(15) 0.126(15) -0.051(14) -0.011(15) -0.072(13)
C69 0.095(12) 0.059(10) 0.087(13) -0.028(10) -0.023(10) -0.004(9)

loop_
_atom_type_symbol
_atom_type_description
_atom_type_scat_dispersion_real
_atom_type_scat_dispersion_imag
_atom_type_scat_source
C C 0.0181 0.0091 'International Tables Vol C Tables 4.2.6.8 and 6.1.1.4'
H H 0.0000 0.0000 'International Tables Vol C Tables 4.2.6.8 and 6.1.1.4'
Cl Cl 0.3639 0.7018 'International Tables Vol C Tables 4.2.6.8 and 6.1.1.4'
O O 0.0492 0.0322 'International Tables Vol C Tables 4.2.6.8 and 6.1.1.4'
V V 0.0687 2.1097 'International Tables Vol C Tables 4.2.6.8 and 6.1.1.4'

loop_
_exptl_crystal_face_index_h
_exptl_crystal_face_index_k
_exptl_crystal_face_index_l
_exptl_crystal_face_perp_dist
7 0 2 0.0894
-5 2 -11 0.0745
5 -2 11 0.0745
-5 -4 6 0.0765
5 4 -6 0.0765
-1 -5 13 0.0742
0 5 -13 0.0576
0 4 14 0.0498
0 -4 -14 0.0537
-7 1 4 0.0704
1 -6 -4 0.0630
5 -5 -1 0.0781
0 7 4 0.0594
-7 2 -2 0.0717
-5 -5 -5 0.0844
0 -6 7 0.0667
-4 -5 3 0.0740

loop_
_geom_angle_atom_site_label_1
_geom_angle_atom_site_label_2
_geom_angle_atom_site_label_3
_geom_angle
_geom_angle_site_symmetry_1
_geom_angle_site_symmetry_3
_geom_angle_publ_flag
H68A C68 H68B 109.5 . . ?
H68A C68 H68C 109.5 . . ?
H68B C68 H68C 109.5 . . ?
C66 C68 H68A 109.5 . . ?
C66 C68 H68B 109.5 . . ?
C66 C68 H68C 109.5 . . ?
H67A C67 H67B 109.5 . . ?
H67A C67 H67C 109.5 . . ?
H67B C67 H67C 109.5 . . ?
C66 C67 H67A 109.5 . . ?
C66 C67 H67B 109.5 . . ?
C66 C67 H67C 109.5 . . ?
H33A C33 H33B 109.5 . . ?
H33A C33 H33C 109.5 . . ?
H33B C33 H33C 109.5 . . ?
C31 C33 H33A 109.5 . . ?
C31 C33 H33B 109.5 . . ?
C31 C33 H33C 109.5 . . ?
H32A C32 H32B 109.5 . . ?
H32A C32 H32C 109.5 . . ?
H32B C32 H32C 109.5 . . ?
C31 C32 H32A 109.5 . . ?
C31 C32 H32B 109.5 . . ?
C31 C32 H32C 109.5 . . ?
O5 V2 Cl1 112.2(4) . . ?
O5 V2 O6 107.5(8) . . ?
O6 V2 Cl1 107.6(4) . . ?
O4 V2 Cl1 109.0(5) . . ?
O4 V2 O5 109.6(6) . . ?
O4 V2 O6 110.8(5) . . ?
C36 O5 V2 146.1(11) . . ?
C56 O6 V2 149.9(8) . . ?
O5 C36 C41 114.3(10) . . ?
C37 C36 O5 119.2(11) . . ?
C37 C36 C41 126.5(12) . . ?
C36 C37 C38 114.8(11) . . ?
C36 C37 C42 127.1(11) . . ?
C38 C37 C42 118.0(10) . . ?
C37 C38 H38 119.1 . . ?
C39 C38 C37 121.8(11) . . ?
C39 C38 H38 119.1 . . ?
C38 C39 C52 119.2(11) . . ?
C40 C39 C38 116.3(12) . . ?
C40 C39 C52 124.5(12) . . ?
C39 C40 H40 118.0 . . ?
C41 C40 C39 124.0(12) . . ?
C41 C40 H40 118.0 . . ?
C36 C41 C70 123.7(16) . . ?
C40 C41 C36 116.3(11) . . ?
C40 C41 C70 120.0(17) . . ?
C41 C70 H70A 109.3 . . ?
C41 C70 H70B 109.3 . . ?
C41 C70 C61 111(2) . . ?
H70A C70 H70B 108.0 . . ?
C61 C70 H70A 109.3 . . ?
C61 C70 H70B 109.3 . . ?
C60 C61 C70 118.1(15) . . ?
C56 C61 C70 123.2(16) . . ?
C56 C61 C60 118.3(10) . . ?
C61 C60 H60 119.8 . . ?
C61 C60 C59 120.5(11) . . ?
C59 C60 H60 119.8 . . ?
C60 C59 C66 117.6(13) . . ?
C58 C59 C60 115.9(13) . . ?
C58 C59 C66 126.5(13) . . ?
C59 C58 H58 116.3 . . ?
C59 C58 C57 127.4(11) . . ?
C57 C58 H58 116.3 . . ?
C58 C57 C56 113.7(11) . . ?
C58 C57 C62 123.8(11) . . ?
C56 C57 C62 122.5(12) . . ?
O6 C56 C61 116.7(9) . . ?
O6 C56 C57 119.1(11) . . ?
C61 C56 C57 124.2(12) . . ?
C39 C52 C54 88.3(10) . . ?
C39 C52 C55 113.6(11) . . ?
C39 C52 C53 111.0(13) . . ?
C54 C52 C53 117.8(15) . . ?
C55 C52 C54 126.3(15) . . ?
C55 C52 C53 99.8(16) . . ?
C68 C66 C67 121.2(17) . . ?
C68 C66 C59 103(3) . . ?
C68 C66 C69 111(2) . . ?
C67 C66 C59 109(2) . . ?
C67 C66 C69 100(3) . . ?
C69 C66 C59 111.9(14) . . ?
C57 C62 C63 107.5(11) . . ?
C64 C62 C57 110.3(12) . . ?
C64 C62 C63 110.6(12) . . ?
C65 C62 C57 110.1(12) . . ?
C65 C62 C64 108.5(12) . . ?
C65 C62 C63 109.9(12) . . ?
C62 C64 H64A 109.5 . . ?
C62 C64 H64B 109.5 . . ?
C62 C64 H64C 109.5 . . ?
H64A C64 H64B 109.5 . . ?
H64A C64 H64C 109.5 . . ?
H64B C64 H64C 109.5 . . ?
C62 C63 H63A 109.5 . . ?
C62 C63 H63B 109.5 . . ?
C62 C63 H63C 109.5 . . ?
H63A C63 H63B 109.5 . . ?
H63A C63 H63C 109.5 . . ?
H63B C63 H63C 109.5 . . ?
C62 C65 H65A 109.5 . . ?
C62 C65 H65B 109.5 . . ?
C62 C65 H65C 109.5 . . ?
H65A C65 H65B 109.5 . . ?
H65A C65 H65C 109.5 . . ?
H65B C65 H65C 109.5 . . ?
O3 V1 Cl2 112.5(5) . . ?
O3 V1 O2 109.7(5) . . ?
O2 V1 Cl2 111.8(4) . . ?
O1 V1 Cl2 107.6(5) . . ?
O1 V1 O3 107.0(4) . . ?
O1 V1 O2 107.9(5) . . ?
C21 O3 V1 144.8(8) . . ?
C1 O2 V1 138.9(9) . . ?
O3 C21 C22 119.2(12) . . ?
O3 C21 C26 121.3(11) . . ?
C22 C21 C26 119.5(13) . . ?
C21 C22 C23 118.4(12) . . ?
C21 C22 C27 120.7(12) . . ?
C23 C22 C27 120.8(11) . . ?
C22 C23 H23 118.9 . . ?
C22 C23 C24 122.1(14) . . ?
C24 C23 H23 118.9 . . ?
C23 C24 C31 121.7(16) . . ?
C25 C24 C23 116(2) . . ?
C25 C24 C31 122.0(17) . . ?
C24 C25 H25 117.2 . . ?
C26 C25 C24 125.7(16) . . ?
C26 C25 H25 117.2 . . ?
C21 C26 C35 117.1(18) . . ?
C25 C26 C21 118.2(12) . . ?
C25 C26 C35 123.2(18) . . ?
C26 C35 H35A 112.2 . . ?
C26 C35 H35B 112.2 . . ?
C26 C35 C6 98(2) . . ?
H35A C35 H35B 109.8 . . ?
C6 C35 H35A 112.2 . . ?
C6 C35 H35B 112.2 . . ?
C5 C6 C35 119.2(17) . . ?
C1 C6 C35 119.8(18) . . ?
C1 C6 C5 120.1(12) . . ?
C6 C5 H5 120.9 . . ?
C4 C5 C6 118.2(13) . . ?
C4 C5 H5 120.9 . . ?
C5 C4 C17 115.5(15) . . ?
C3 C4 C5 117.6(16) . . ?
C3 C4 C17 126.8(16) . . ?
C4 C3 H3 115.1 . . ?
C4 C3 C2 129.8(15) . . ?
C2 C3 H3 115.1 . . ?
C3 C2 C1 115.8(12) . . ?
C3 C2 C7 125.2(12) . . ?
C1 C2 C7 119.0(12) . . ?
O2 C1 C6 123.1(13) . . ?
O2 C1 C2 118.4(12) . . ?
C6 C1 C2 118.4(12) . . ?
C22 C27 C30 110.3(12) . . ?
C29 C27 C22 110.7(11) . . ?
C29 C27 C30 108.4(12) . . ?
C29 C27 C28 110.0(13) . . ?
C28 C27 C22 111.9(11) . . ?
C28 C27 C30 105.3(11) . . ?
C27 C29 H29A 109.5 . . ?
C27 C29 H29B 109.5 . . ?
C27 C29 H29C 109.5 . . ?
H29A C29 H29B 109.5 . . ?
H29A C29 H29C 109.5 . . ?
H29B C29 H29C 109.5 . . ?
C27 C30 H30A 109.5 . . ?
C27 C30 H30B 109.5 . . ?
C27 C30 H30C 109.5 . . ?
H30A C30 H30B 109.5 . . ?
H30A C30 H30C 109.5 . . ?
H30B C30 H30C 109.5 . . ?
C27 C28 H28A 109.5 . . ?
C27 C28 H28B 109.5 . . ?
C27 C28 H28C 109.5 . . ?
H28A C28 H28B 109.5 . . ?
H28A C28 H28C 109.5 . . ?
H28B C28 H28C 109.5 . . ?
C19 C17 C4 111.3(13) . . ?
C19 C17 C18 108.2(11) . . ?
C19 C17 C20 108.2(11) . . ?
C18 C17 C4 109.4(13) . . ?
C18 C17 C20 107.2(11) . . ?
C20 C17 C4 112.3(17) . . ?
C32 C31 C33 100.7(10) . . ?
C32 C31 C24 106.3(10) . . ?
C32 C31 C34 122.1(12) . . ?
C24 C31 C33 113.4(10) . . ?
C24 C31 C34 112.1(10) . . ?
C34 C31 C33 101.6(12) . . ?
C31 C34 H34A 109.5 . . ?
C31 C34 H34B 109.5 . . ?
C31 C34 H34C 109.5 . . ?
H34A C34 H34B 109.5 . . ?
H34A C34 H34C 109.5 . . ?
H34B C34 H34C 109.5 . . ?
C2 C7 C10 109.0(12) . . ?
C2 C7 C9 112.9(11) . . ?
C9 C7 C10 107.8(11) . . ?
C8 C7 C2 111.7(11) . . ?
C8 C7 C10 106.1(12) . . ?
C8 C7 C9 109.1(13) . . ?
H16A C16 H16B 108.4 . . ?
C15 C16 H16A 110.0 . . ?
C15 C16 H16B 110.0 . . ?
C11 C16 H16A 110.0 . . ?
C11 C16 H16B 110.0 . . ?
C11 C16 C15 108.6(11) . . ?
C16 C15 H15 111.4 . . ?
C10 C15 C16 108.4(12) . . ?
C10 C15 H15 111.4 . . ?
C10 C15 C14 110.6(12) . . ?
C14 C15 C16 103.3(11) . . ?
C14 C15 H15 111.4 . . ?
C7 C10 H10A 108.8 . . ?
C7 C10 H10B 108.8 . . ?
C15 C10 C7 113.7(12) . . ?
C15 C10 H10A 108.8 . . ?
C15 C10 H10B 108.8 . . ?
H10A C10 H10B 107.7 . . ?
C15 C14 H14A 109.1 . . ?
C15 C14 H14B 109.1 . . ?
H14A C14 H14B 107.8 . . ?
C13 C14 C15 112.7(11) . . ?
C13 C14 H14A 109.1 . . ?
C13 C14 H14B 109.1 . . ?
C7 C9 H9A 109.0 . . ?
C7 C9 H9B 109.0 . . ?
C7 C9 C13 113.0(10) . . ?
H9A C9 H9B 107.8 . . ?
C13 C9 H9A 109.0 . . ?
C13 C9 H9B 109.0 . . ?
C14 C13 C9 110.1(14) . . ?
C14 C13 H13 110.0 . . ?
C9 C13 H13 110.0 . . ?
C12 C13 C14 109.9(13) . . ?
C12 C13 C9 106.6(11) . . ?
C12 C13 H13 110.0 . . ?
C13 C12 H12A 109.6 . . ?
C13 C12 H12B 109.6 . . ?
C13 C12 C11 110.1(12) . . ?
H12A C12 H12B 108.2 . . ?
C11 C12 H12A 109.6 . . ?
C11 C12 H12B 109.6 . . ?
C7 C8 H8A 109.3 . . ?
C7 C8 H8B 109.3 . . ?
C7 C8 C11 111.8(12) . . ?
H8A C8 H8B 107.9 . . ?
C11 C8 H8A 109.3 . . ?
C11 C8 H8B 109.3 . . ?
C16 C11 H11 109.7 . . ?
C12 C11 C16 106.3(10) . . ?
C12 C11 H11 109.7 . . ?
C8 C11 C16 110.9(11) . . ?
C8 C11 C12 110.5(11) . . ?
C8 C11 H11 109.7 . . ?
C49 C50 H50 107.4 . . ?
C49 C50 C45 107.8(12) . . ?
C51 C50 H50 107.4 . . ?
C51 C50 C49 118.5(14) . . ?
C51 C50 C45 107.9(13) . . ?
C45 C50 H50 107.4 . . ?
H44A C44 H44B 108.5 . . ?
C48 C44 H44A 110.3 . . ?
C48 C44 H44B 110.3 . . ?
C48 C44 C42 107.3(11) . . ?
C42 C44 H44A 110.3 . . ?
C42 C44 H44B 110.3 . . ?
C44 C48 H48 108.5 . . ?
C44 C48 C49 108.5(13) . . ?
C44 C48 C47 111.8(14) . . ?
C49 C48 H48 108.5 . . ?
C49 C48 C47 111.0(13) . . ?
C47 C48 H48 108.5 . . ?
C50 C49 C48 105.3(12) . . ?
C50 C49 H49A 110.7 . . ?
C50 C49 H49B 110.7 . . ?
C48 C49 H49A 110.7 . . ?
C48 C49 H49B 110.7 . . ?
H49A C49 H49B 108.8 . . ?
C48 C47 H47A 110.0 . . ?
C48 C47 H47B 110.0 . . ?
H47A C47 H47B 108.4 . . ?
C46 C47 C48 108.4(13) . . ?
C46 C47 H47A 110.0 . . ?
C46 C47 H47B 110.0 . . ?
C50 C51 H51A 109.9 . . ?
C50 C51 H51B 109.9 . . ?
C50 C51 C46 108.7(12) . . ?
H51A C51 H51B 108.3 . . ?
C46 C51 H51A 109.9 . . ?
C46 C51 H51B 109.9 . . ?
C47 C46 C51 115.5(14) . . ?
C47 C46 H46 109.0 . . ?
C47 C46 C43 108.0(10) . . ?
C51 C46 H46 109.0 . . ?
C51 C46 C43 106.1(12) . . ?
C43 C46 H46 109.0 . . ?
C46 C43 H43A 109.8 . . ?
C46 C43 H43B 109.8 . . ?
H43A C43 H43B 108.2 . . ?
C42 C43 C46 109.5(10) . . ?
C42 C43 H43A 109.8 . . ?
C42 C43 H43B 109.8 . . ?
C50 C45 H45A 109.6 . . ?
C50 C45 H45B 109.6 . . ?
H45A C45 H45B 108.1 . . ?
C42 C45 C50 110.1(13) . . ?
C42 C45 H45A 109.6 . . ?
C42 C45 H45B 109.6 . . ?
C37 C42 C44 107.9(10) . . ?
C37 C42 C43 110.7(10) . . ?
C37 C42 C45 113.5(11) . . ?
C44 C42 C43 110.8(10) . . ?
C45 C42 C44 106.2(11) . . ?
C45 C42 C43 107.6(11) . . ?
C52 C54 H54A 109.5 . . ?
C52 C54 H54B 109.5 . . ?
C52 C54 H54C 109.5 . . ?
H54A C54 H54B 109.5 . . ?
H54A C54 H54C 109.5 . . ?
H54B C54 H54C 109.5 . . ?
C17 C19 H19A 109.5 . . ?
C17 C19 H19B 109.5 . . ?
C17 C19 H19C 109.5 . . ?
H19A C19 H19B 109.5 . . ?
H19A C19 H19C 109.5 . . ?
H19B C19 H19C 109.5 . . ?
C17 C18 H18A 109.5 . . ?
C17 C18 H18B 109.5 . . ?
C17 C18 H18C 109.5 . . ?
H18A C18 H18B 109.5 . . ?
H18A C18 H18C 109.5 . . ?
H18B C18 H18C 109.5 . . ?
C52 C55 H55A 109.5 . . ?
C52 C55 H55B 109.5 . . ?
C52 C55 H55C 109.5 . . ?
H55A C55 H55B 109.5 . . ?
H55A C55 H55C 109.5 . . ?
H55B C55 H55C 109.5 . . ?
C52 C53 H53A 109.5 . . ?
C52 C53 H53B 109.5 . . ?
C52 C53 H53C 109.5 . . ?
H53A C53 H53B 109.5 . . ?
H53A C53 H53C 109.5 . . ?
H53B C53 H53C 109.5 . . ?
C17 C20 H20A 109.5 . . ?
C17 C20 H20B 109.5 . . ?
C17 C20 H20C 109.5 . . ?
H20A C20 H20B 109.5 . . ?
H20A C20 H20C 109.5 . . ?
H20B C20 H20C 109.5 . . ?
C66 C69 H69A 109.5 . . ?
C66 C69 H69B 109.5 . . ?
C66 C69 H69C 109.5 . . ?
H69A C69 H69B 109.5 . . ?
H69A C69 H69C 109.5 . . ?
H69B C69 H69C 109.5 . . ?

loop_
_geom_bond_atom_site_label_1
_geom_bond_atom_site_label_2
_geom_bond_distance
_geom_bond_site_symmetry_2
_geom_bond_publ_flag
C68 H68A 0.9800 . ?
C68 H68B 0.9800 . ?
C68 H68C 0.9800 . ?
C68 C66 1.43(2) . ?
C67 H67A 0.9800 . ?
C67 H67B 0.9800 . ?
C67 H67C 0.9800 . ?
C67 C66 1.47(2) . ?
C33 H33A 0.9800 . ?
C33 H33B 0.9800 . ?
C33 H33C 0.9800 . ?
C33 C31 1.594(14) . ?
C32 H32A 0.9800 . ?
C32 H32B 0.9800 . ?
C32 H32C 0.9800 . ?
C32 C31 1.498(14) . ?
V2 Cl1 2.202(10) . ?
V2 O5 1.753(16) . ?
V2 O6 1.764(11) . ?
V2 O4 1.600(11) . ?
O5 C36 1.40(3) . ?
O6 C56 1.346(19) . ?
C36 C37 1.331(16) . ?
C36 C41 1.439(16) . ?
C37 C38 1.443(16) . ?
C37 C42 1.533(16) . ?
C38 H38 0.9500 . ?
C38 C39 1.430(19) . ?
C39 C40 1.416(17) . ?
C39 C52 1.538(19) . ?
C40 H40 0.9500 . ?
C40 C41 1.325(19) . ?
C41 C70 1.51(4) . ?
C70 H70A 0.9900 . ?
C70 H70B 0.9900 . ?
C70 C61 1.57(3) . ?
C61 C60 1.388(17) . ?
C61 C56 1.371(16) . ?
C60 H60 0.9500 . ?
C60 C59 1.469(16) . ?
C59 C58 1.35(2) . ?
C59 C66 1.64(4) . ?
C58 H58 0.9500 . ?
C58 C57 1.379(18) . ?
C57 C56 1.434(14) . ?
C57 C62 1.539(18) . ?
C52 C54 1.541(12) . ?
C52 C55 1.540(14) . ?
C52 C53 1.553(14) . ?
C66 C69 1.49(5) . ?
C62 C64 1.534(18) . ?
C62 C63 1.583(17) . ?
C62 C65 1.525(19) . ?
C64 H64A 0.9800 . ?
C64 H64B 0.9800 . ?
C64 H64C 0.9800 . ?
C63 H63A 0.9800 . ?
C63 H63B 0.9800 . ?
C63 H63C 0.9800 . ?
C65 H65A 0.9800 . ?
C65 H65B 0.9800 . ?
C65 H65C 0.9800 . ?
V1 Cl2 2.167(11) . ?
V1 O3 1.744(9) . ?
V1 O2 1.771(10) . ?
V1 O1 1.581(10) . ?
O3 C21 1.364(17) . ?
O2 C1 1.334(19) . ?
C21 C22 1.389(17) . ?
C21 C26 1.465(18) . ?
C22 C23 1.429(19) . ?
C22 C27 1.547(19) . ?
C23 H23 0.9500 . ?
C23 C24 1.44(3) . ?
C24 C25 1.36(2) . ?
C24 C31 1.51(3) . ?
C25 H25 0.9500 . ?
C25 C26 1.36(2) . ?
C26 C35 1.65(4) . ?
C35 H35A 0.9900 . ?
C35 H35B 0.9900 . ?
C35 C6 1.75(4) . ?
C6 C5 1.477(19) . ?
C6 C1 1.370(19) . ?
C5 H5 0.9500 . ?
C5 C4 1.42(2) . ?
C4 C3 1.31(2) . ?
C4 C17 1.53(3) . ?
C3 H3 0.9500 . ?
C3 C2 1.322(18) . ?
C2 C1 1.500(19) . ?
C2 C7 1.531(19) . ?
C27 C29 1.502(18) . ?
C27 C30 1.562(18) . ?
C27 C28 1.534(12) . ?
C29 H29A 0.9800 . ?
C29 H29B 0.9800 . ?
C29 H29C 0.9800 . ?
C30 H30A 0.9800 . ?
C30 H30B 0.9800 . ?
C30 H30C 0.9800 . ?
C28 H28A 0.9800 . ?
C28 H28B 0.9800 . ?
C28 H28C 0.9800 . ?
C17 C19 1.436(15) . ?
C17 C18 1.459(15) . ?
C17 C20 1.464(15) . ?
C31 C34 1.55(3) . ?
C34 H34A 0.9800 . ?
C34 H34B 0.9800 . ?
C34 H34C 0.9800 . ?
C7 C10 1.55(2) . ?
C7 C9 1.53(2) . ?
C7 C8 1.493(17) . ?
C16 H16A 0.9900 . ?
C16 H16B 0.9900 . ?
C16 C15 1.589(18) . ?
C16 C11 1.58(2) . ?
C15 H15 1.0000 . ?
C15 C10 1.54(2) . ?
C15 C14 1.544(17) . ?
C10 H10A 0.9900 . ?
C10 H10B 0.9900 . ?
C14 H14A 0.9900 . ?
C14 H14B 0.9900 . ?
C14 C13 1.51(2) . ?
C9 H9A 0.9900 . ?
C9 H9B 0.9900 . ?
C9 C13 1.56(2) . ?
C13 H13 1.0000 . ?
C13 C12 1.482(17) . ?
C12 H12A 0.9900 . ?
C12 H12B 0.9900 . ?
C12 C11 1.572(18) . ?
C8 H8A 0.9900 . ?
C8 H8B 0.9900 . ?
C8 C11 1.530(19) . ?
C11 H11 1.0000 . ?
C50 H50 1.0000 . ?
C50 C49 1.504(18) . ?
C50 C51 1.475(19) . ?
C50 C45 1.54(2) . ?
C44 H44A 0.9900 . ?
C44 H44B 0.9900 . ?
C44 C48 1.55(2) . ?
C44 C42 1.567(17) . ?
C48 H48 1.0000 . ?
C48 C49 1.55(2) . ?
C48 C47 1.60(2) . ?
C49 H49A 0.9900 . ?
C49 H49B 0.9900 . ?
C47 H47A 0.9900 . ?
C47 H47B 0.9900 . ?
C47 C46 1.47(2) . ?
C51 H51A 0.9900 . ?
C51 H51B 0.9900 . ?
C51 C46 1.50(2) . ?
C46 H46 1.0000 . ?
C46 C43 1.590(16) . ?
C43 H43A 0.9900 . ?
C43 H43B 0.9900 . ?
C43 C42 1.568(14) . ?
C45 H45A 0.9900 . ?
C45 H45B 0.9900 . ?
C45 C42 1.54(2) . ?
C54 H54A 0.9800 . ?
C54 H54B 0.9800 . ?
C54 H54C 0.9800 . ?
C19 H19A 0.9800 . ?
C19 H19B 0.9800 . ?
C19 H19C 0.9800 . ?
C18 H18A 0.9800 . ?
C18 H18B 0.9800 . ?
C18 H18C 0.9800 . ?
C55 H55A 0.9800 . ?
C55 H55B 0.9800 . ?
C55 H55C 0.9800 . ?
C53 H53A 0.9800 . ?
C53 H53B 0.9800 . ?
C53 H53C 0.9800 . ?
C20 H20A 0.9800 . ?
C20 H20B 0.9800 . ?
C20 H20C 0.9800 . ?
C69 H69A 0.9800 . ?
C69 H69B 0.9800 . ?
C69 H69C 0.9800 . ?

loop_
_geom_torsion_atom_site_label_1
_geom_torsion_atom_site_label_2
_geom_torsion_atom_site_label_3
_geom_torsion_atom_site_label_4
_geom_torsion
_geom_torsion_site_symmetry_1
_geom_torsion_site_symmetry_2
_geom_torsion_site_symmetry_3
_geom_torsion_site_symmetry_4
_geom_torsion_publ_flag
V2 O5 C36 C37 -155.7(10) . . . . ?
V2 O5 C36 C41 23.7(19) . . . . ?
V2 O6 C56 C61 -4(2) . . . . ?
V2 O6 C56 C57 176.4(12) . . . . ?
Cl1 V2 O5 C36 -98.6(14) . . . . ?
Cl1 V2 O6 C56 82.0(18) . . . . ?
O5 V2 O6 C56 -39.1(18) . . . . ?
O5 C36 C37 C38 179.8(9) . . . . ?
O5 C36 C37 C42 -2.3(18) . . . . ?
O5 C36 C41 C40 -174.9(10) . . . . ?
O5 C36 C41 C70 7(2) . . . . ?
O6 V2 O5 C36 19.5(14) . . . . ?
O4 V2 O5 C36 140.0(13) . . . . ?
O4 V2 O6 C56 -158.9(17) . . . . ?
C36 C37 C38 C39 -4.4(17) . . . . ?
C36 C37 C42 C44 -60.6(15) . . . . ?
C36 C37 C42 C43 60.8(16) . . . . ?
C36 C37 C42 C45 -178.0(12) . . . . ?
C36 C41 C70 C61 -101(2) . . . . ?
C37 C36 C41 C40 4.4(18) . . . . ?
C37 C36 C41 C70 -173.2(19) . . . . ?
C37 C38 C39 C40 3.3(19) . . . . ?
C37 C38 C39 C52 -177.6(11) . . . . ?
C38 C37 C42 C44 117.2(12) . . . . ?
C38 C37 C42 C43 -121.3(12) . . . . ?
C38 C37 C42 C45 -0.2(15) . . . . ?
C38 C39 C40 C41 2(2) . . . . ?
C38 C39 C52 C54 -71.2(15) . . . . ?
C38 C39 C52 C55 159.6(16) . . . . ?
C38 C39 C52 C53 48.1(19) . . . . ?
C39 C40 C41 C36 -5.7(19) . . . . ?
C39 C40 C41 C70 172.0(19) . . . . ?
C40 C39 C52 C54 107.8(16) . . . . ?
C40 C39 C52 C55 -21(2) . . . . ?
C40 C39 C52 C53 -132.9(17) . . . . ?
C40 C41 C70 C61 81(2) . . . . ?
C41 C36 C37 C38 0.5(17) . . . . ?
C41 C36 C37 C42 178.4(11) . . . . ?
C41 C70 C61 C60 -94(2) . . . . ?
C41 C70 C61 C56 92(2) . . . . ?
C70 C61 C60 C59 -176.5(18) . . . . ?
C70 C61 C56 O6 -4(2) . . . . ?
C70 C61 C56 C57 175.6(18) . . . . ?
C61 C60 C59 C58 2(2) . . . . ?
C61 C60 C59 C66 -175.7(17) . . . . ?
C60 C61 C56 O6 -177.6(12) . . . . ?
C60 C61 C56 C57 2(2) . . . . ?
C60 C59 C58 C57 -2(3) . . . . ?
C60 C59 C66 C68 -70(2) . . . . ?
C60 C59 C66 C67 160(2) . . . . ?
C60 C59 C66 C69 50(2) . . . . ?
C59 C58 C57 C56 1(2) . . . . ?
C59 C58 C57 C62 178.3(16) . . . . ?
C58 C59 C66 C68 112(2) . . . . ?
C58 C59 C66 C67 -18(4) . . . . ?
C58 C59 C66 C69 -128(2) . . . . ?
C58 C57 C56 O6 178.6(11) . . . . ?
C58 C57 C56 C61 -1.1(19) . . . . ?
C58 C57 C62 C64 123.5(14) . . . . ?
C58 C57 C62 C63 -115.9(14) . . . . ?
C58 C57 C62 C65 3.7(19) . . . . ?
C56 C61 C60 C59 -3(2) . . . . ?
C56 C57 C62 C64 -59.4(17) . . . . ?
C56 C57 C62 C63 61.2(17) . . . . ?
C56 C57 C62 C65 -179.1(12) . . . . ?
C52 C39 C40 C41 -176.9(12) . . . . ?
C66 C59 C58 C57 176.4(18) . . . . ?
C62 C57 C56 O6 1.1(19) . . . . ?
C62 C57 C56 C61 -178.5(13) . . . . ?
V1 O3 C21 C22 176.5(10) . . . . ?
V1 O3 C21 C26 -3(2) . . . . ?
V1 O2 C1 C6 -24(2) . . . . ?
V1 O2 C1 C2 159.3(9) . . . . ?
Cl2 V1 O3 C21 -76.3(16) . . . . ?
Cl2 V1 O2 C1 99.9(13) . . . . ?
O3 V1 O2 C1 -25.6(13) . . . . ?
O3 C21 C22 C23 178.7(11) . . . . ?
O3 C21 C22 C27 -4(2) . . . . ?
O3 C21 C26 C25 -178.9(12) . . . . ?
O3 C21 C26 C35 15(2) . . . . ?
O2 V1 O3 C21 48.9(16) . . . . ?
O1 V1 O3 C21 165.7(15) . . . . ?
O1 V1 O2 C1 -141.9(12) . . . . ?
C21 C22 C23 C24 -2(2) . . . . ?
C21 C22 C27 C29 -64.1(17) . . . . ?
C21 C22 C27 C30 175.9(12) . . . . ?
C21 C22 C27 C28 59.0(17) . . . . ?
C21 C26 C35 C6 -95(2) . . . . ?
C22 C21 C26 C25 1(2) . . . . ?
C22 C21 C26 C35 -165.0(19) . . . . ?
C22 C23 C24 C25 6(3) . . . . ?
C22 C23 C24 C31 178.3(16) . . . . ?
C23 C22 C27 C29 113.3(14) . . . . ?
C23 C22 C27 C30 -6.7(17) . . . . ?
C23 C22 C27 C28 -123.6(14) . . . . ?
C23 C24 C25 C26 -6(3) . . . . ?
C23 C24 C31 C33 -112(2) . . . . ?
C23 C24 C31 C32 -2(3) . . . . ?
C23 C24 C31 C34 134(2) . . . . ?
C24 C25 C26 C21 3(3) . . . . ?
C24 C25 C26 C35 168(2) . . . . ?
C25 C24 C31 C33 60(3) . . . . ?
C25 C24 C31 C32 170(2) . . . . ?
C25 C24 C31 C34 -54(3) . . . . ?
C25 C26 C35 C6 99(2) . . . . ?
C26 C21 C22 C23 -1.5(19) . . . . ?
C26 C21 C22 C27 176.0(12) . . . . ?
C26 C35 C6 C5 -85(2) . . . . ?
C26 C35 C6 C1 105.7(19) . . . . ?
C35 C6 C5 C4 -168.4(17) . . . . ?
C35 C6 C1 O2 -11(2) . . . . ?
C35 C6 C1 C2 166.5(16) . . . . ?
C6 C5 C4 C3 0.5(18) . . . . ?
C6 C5 C4 C17 -177.0(10) . . . . ?
C5 C6 C1 O2 -179.3(10) . . . . ?
C5 C6 C1 C2 -2.2(16) . . . . ?
C5 C4 C3 C2 1(2) . . . . ?
C5 C4 C17 C19 70.6(15) . . . . ?
C5 C4 C17 C18 -169.9(12) . . . . ?
C5 C4 C17 C20 -51.0(15) . . . . ?
C4 C3 C2 C1 -2.5(19) . . . . ?
C4 C3 C2 C7 179.3(13) . . . . ?
C3 C4 C17 C19 -106.6(16) . . . . ?
C3 C4 C17 C18 12.9(19) . . . . ?
C3 C4 C17 C20 131.8(16) . . . . ?
C3 C2 C1 O2 -179.6(10) . . . . ?
C3 C2 C1 C6 3.2(16) . . . . ?
C3 C2 C7 C10 0.3(15) . . . . ?
C3 C2 C7 C9 -119.5(13) . . . . ?
C3 C2 C7 C8 117.2(14) . . . . ?
C2 C7 C10 C15 -178.0(11) . . . . ?
C2 C7 C9 C13 177.0(11) . . . . ?
C2 C7 C8 C11 180.0(11) . . . . ?
C1 C6 C5 C4 0.4(16) . . . . ?
C1 C2 C7 C10 -177.8(10) . . . . ?
C1 C2 C7 C9 62.5(14) . . . . ?
C1 C2 C7 C8 -60.9(16) . . . . ?
C27 C22 C23 C24 -179.7(18) . . . . ?
C17 C4 C3 C2 177.9(12) . . . . ?
C31 C24 C25 C26 -178.8(17) . . . . ?
C7 C2 C1 O2 -1.4(16) . . . . ?
C7 C2 C1 C6 -178.6(10) . . . . ?
C7 C9 C13 C14 -57.8(14) . . . . ?
C7 C9 C13 C12 61.4(17) . . . . ?
C7 C8 C11 C16 62.0(15) . . . . ?
C7 C8 C11 C12 -55.6(17) . . . . ?
C16 C15 C10 C7 -58.8(15) . . . . ?
C16 C15 C14 C13 62.8(15) . . . . ?
C15 C16 C11 C12 64.3(13) . . . . ?
C15 C16 C11 C8 -55.8(12) . . . . ?
C15 C14 C13 C9 54.6(14) . . . . ?
C15 C14 C13 C12 -62.6(16) . . . . ?
C10 C7 C9 C13 56.6(15) . . . . ?
C10 C7 C8 C11 -61.4(16) . . . . ?
C10 C15 C14 C13 -53.0(15) . . . . ?
C14 C15 C10 C7 53.7(15) . . . . ?
C14 C13 C12 C11 59.4(17) . . . . ?
C9 C7 C10 C15 -55.1(14) . . . . ?
C9 C7 C8 C11 54.5(16) . . . . ?
C9 C13 C12 C11 -59.9(17) . . . . ?
C13 C12 C11 C16 -61.0(15) . . . . ?
C13 C12 C11 C8 59.3(17) . . . . ?
C8 C7 C10 C15 61.7(15) . . . . ?
C8 C7 C9 C13 -58.2(16) . . . . ?
C11 C16 C15 C10 53.5(14) . . . . ?
C11 C16 C15 C14 -63.9(13) . . . . ?
C50 C51 C46 C47 -52.3(17) . . . . ?
C50 C51 C46 C43 67.3(15) . . . . ?
C50 C45 C42 C37 179.8(11) . . . . ?
C50 C45 C42 C44 61.5(14) . . . . ?
C50 C45 C42 C43 -57.3(15) . . . . ?
C44 C48 C49 C50 -67.4(15) . . . . ?
C44 C48 C47 C46 63.7(18) . . . . ?
C48 C44 C42 C37 177.2(12) . . . . ?
C48 C44 C42 C43 55.9(15) . . . . ?
C48 C44 C42 C45 -60.8(14) . . . . ?
C48 C47 C46 C51 55.3(16) . . . . ?
C48 C47 C46 C43 -63.3(16) . . . . ?
C49 C50 C51 C46 54.1(18) . . . . ?
C49 C50 C45 C42 -65.7(16) . . . . ?
C49 C48 C47 C46 -57.6(17) . . . . ?
C47 C48 C49 C50 55.8(15) . . . . ?
C47 C46 C43 C42 63.0(15) . . . . ?
C51 C50 C49 C48 -57.0(17) . . . . ?
C51 C50 C45 C42 63.4(16) . . . . ?
C51 C46 C43 C42 -61.5(13) . . . . ?
C46 C43 C42 C37 -178.6(10) . . . . ?
C46 C43 C42 C44 -58.9(13) . . . . ?
C46 C43 C42 C45 56.8(13) . . . . ?
C45 C50 C49 C48 65.8(14) . . . . ?
C45 C50 C51 C46 -68.6(17) . . . . ?
C42 C37 C38 C39 177.5(11) . . . . ?
C42 C44 C48 C49 65.4(16) . . . . ?
C42 C44 C48 C47 -57.3(17) . . . . ?

loop_
_twin_individual_id
_twin_individual_mass_fraction_refined
1 0.50787
2 0.49213

loop_
_exptl_oxdiff_crystal_face_indexfrac_h
_exptl_oxdiff_crystal_face_indexfrac_k
_exptl_oxdiff_crystal_face_indexfrac_l
_exptl_oxdiff_crystal_face_x
_exptl_oxdiff_crystal_face_y
_exptl_oxdiff_crystal_face_z
7.2345 0.4968 1.6566 0.0855 0.1369 -0.9869
-5.4955 1.7402 -10.6627 0.5123 -0.3198 0.7970
5.4955 -1.7402 10.6627 -0.5123 0.3198 -0.7970
-5.3589 -3.9981 5.8516 -0.5576 0.3502 0.7526
5.3589 3.9981 -5.8516 0.5576 -0.3502 -0.7526
-0.8176 -4.6954 12.5494 -0.8434 0.5283 0.0972
0.1386 4.5913 -12.9564 0.8475 -0.5308 -0.0001
-0.4292 3.9370 14.3288 -0.6788 -0.7015 -0.2170
0.2970 -3.9445 -14.3346 0.6760 0.6986 0.2347
-6.9787 0.9236 4.4646 -0.3733 -0.3859 0.8436
1.4673 -6.4927 -3.5368 0.0359 0.9989 0.0293
4.8469 -5.0314 -1.2905 0.0313 0.8750 -0.4831
0.0802 6.5775 4.1954 -0.0349 -0.9693 -0.2432
-7.0443 1.5960 -1.7434 -0.0150 -0.4274 0.9039
-4.9013 -4.6518 -4.8609 0.0202 0.5537 0.8324
0.3041 -6.2110 6.9738 -0.5575 0.8283 0.0553
-4.0839 -5.4806 3.0738 -0.4205 0.6249 0.6577
